data_7112630
loop_
_publ_author_name
'Xiaochun Xiong'
'Yong Li'
'Zhaoyong Lu'
'Ming Wan'
'Jun Deng'
'Shuhang Wu'
'Huawu Shao'
'Ang Li'

_publ_section_title
;
 Synthesis of the 6,6,5,7-tetracyclic core of daphnilongeranin B
;
_journal_name_full Chem.Commun.
_journal_page_first 5294
_journal_paper_doi 10.1039/C3CC47873D
_journal_volume 50
_journal_year 2014
_chemical_formula_sum 'C23 H29 N O7'
_chemical_formula_weight 431.47
_chemical_name_systematic
; 
 ? 
;
_space_group_IT_number 14
_symmetry_cell_setting monoclinic
_symmetry_space_group_name_Hall '-P 2yn'
_symmetry_space_group_name_H-M 'P 1 21/n 1'
_atom_sites_solution_hydrogens geom
_atom_sites_solution_primary direct
_atom_sites_solution_secondary difmap
_audit_creation_method SHELXL-97
_cell_angle_alpha 90.00
_cell_angle_beta 104.029(2)
_cell_angle_gamma 90.00
_cell_formula_units_Z 4
_cell_length_a 8.2542(9)
_cell_length_b 26.236(3)
_cell_length_c 10.2531(12)
_cell_measurement_reflns_used 1308
_cell_measurement_temperature 293(2)
_cell_measurement_theta_max 40.559
_cell_measurement_theta_min 5.139
_cell_volume 2154.2(4)
_computing_cell_refinement 'Bruker SMART'
_computing_data_collection 'Bruker SMART'
_computing_data_reduction 'Bruker SHELXTL'
_computing_molecular_graphics 'Bruker SHELXTL'
_computing_publication_material 'Bruker SHELXTL'
_computing_structure_refinement 'SHELXL-97 (Sheldrick, 1997)'
_computing_structure_solution 'SHELXS-97 (Sheldrick, 1990)'
_diffrn_ambient_temperature 293(2)
_diffrn_measured_fraction_theta_full 0.999
_diffrn_measured_fraction_theta_max 0.999
_diffrn_measurement_device_type 'CCD area detector'
_diffrn_measurement_method 'phi and omega scans'
_diffrn_radiation_monochromator graphite
_diffrn_radiation_source 'fine-focus sealed tube'
_diffrn_radiation_type MoK\a
_diffrn_radiation_wavelength 0.71073
_diffrn_reflns_av_R_equivalents 0.0548
_diffrn_reflns_av_sigmaI/netI 0.0729
_diffrn_reflns_limit_h_max 9
_diffrn_reflns_limit_h_min -9
_diffrn_reflns_limit_k_max 21
_diffrn_reflns_limit_k_min -31
_diffrn_reflns_limit_l_max 11
_diffrn_reflns_limit_l_min -12
_diffrn_reflns_number 11005
_diffrn_reflns_theta_full 25.50
_diffrn_reflns_theta_max 25.50
_diffrn_reflns_theta_min 1.55
_exptl_absorpt_coefficient_mu 0.098
_exptl_absorpt_correction_T_max 1.00000
_exptl_absorpt_correction_T_min 0.66858
_exptl_absorpt_correction_type empirical
_exptl_absorpt_process_details sadabs
_exptl_crystal_colour colorless
_exptl_crystal_density_diffrn 1.330
_exptl_crystal_density_method 'not measured'
_exptl_crystal_description prismatic
_exptl_crystal_F_000 920
_exptl_crystal_size_max 0.313
_exptl_crystal_size_mid 0.269
_exptl_crystal_size_min 0.037
_refine_diff_density_max 1.057
_refine_diff_density_min -0.505
_refine_diff_density_rms 0.060
_refine_ls_extinction_method none
_refine_ls_goodness_of_fit_ref 1.098
_refine_ls_hydrogen_treatment constr
_refine_ls_matrix_type full
_refine_ls_number_parameters 303
_refine_ls_number_reflns 3990
_refine_ls_number_restraints 27
_refine_ls_restrained_S_all 1.166
_refine_ls_R_factor_all 0.1330
_refine_ls_R_factor_gt 0.0805
_refine_ls_shift/su_max 0.007
_refine_ls_shift/su_mean 0.000
_refine_ls_structure_factor_coef Fsqd
_refine_ls_weighting_details 'calc w=1/[\s^2^(Fo^2^)+(0.0955P)^2^+0.6358P] where P=(Fo^2^+2Fc^2^)/3'
_refine_ls_weighting_scheme calc
_refine_ls_wR_factor_gt 0.1864
_refine_ls_wR_factor_ref 0.2123
_reflns_number_gt 2414
_reflns_number_total 3990
_reflns_threshold_expression >2sigma(I)
_cod_data_source_file c3cc47873d.txt
_cod_data_source_block cd211492
_cod_original_cell_volume 2154.1(4)
_cod_original_sg_symbol_H-M P2(1)/n
_cod_database_code 7112630

loop_
_symmetry_equiv_pos_as_xyz
'x, y, z'
'-x+1/2, y+1/2, -z+1/2'
'-x, -y, -z'
'x-1/2, -y-1/2, z-1/2'

loop_
_atom_site_label
_atom_site_type_symbol
_atom_site_fract_x
_atom_site_fract_y
_atom_site_fract_z
_atom_site_U_iso_or_equiv
_atom_site_adp_type
_atom_site_occupancy
_atom_site_symmetry_multiplicity
_atom_site_calc_flag
_atom_site_refinement_flags
_atom_site_disorder_assembly
_atom_site_disorder_group
N1 N 0.1679(4) 0.19003(13) 0.6093(3) 0.0393(8) Uani 1 1 d . . .
O1 O -0.1052(4) 0.19127(13) 0.6209(3) 0.0523(8) Uani 1 1 d . . .
O2 O 0.0159(5) 0.03328(15) 0.6668(3) 0.0732(11) Uani 1 1 d . . .
O3 O 0.1240(4) 0.10060(12) 0.7887(3) 0.0510(8) Uani 1 1 d . . .
O4 O 0.1383(3) 0.19323(11) 0.1771(2) 0.0405(7) Uani 1 1 d . . .
O5 O 0.3796(4) 0.16531(14) 0.1417(3) 0.0589(9) Uani 1 1 d . . .
O6 O -0.2428(4) 0.06154(15) 0.0196(3) 0.0659(11) Uani 1 1 d . A .
C1 C 0.0171(5) 0.16958(17) 0.6012(4) 0.0389(10) Uani 1 1 d . . .
C2 C 0.0201(5) 0.11355(16) 0.5543(3) 0.0365(10) Uani 1 1 d . . .
C3 C -0.1511(5) 0.09915(19) 0.4632(4) 0.0450(11) Uani 1 1 d . . .
H3A H -0.1441 0.0646 0.4311 0.054 Uiso 1 1 calc R . .
H3B H -0.2325 0.0991 0.5174 0.054 Uiso 1 1 calc R . .
C4 C -0.2162(5) 0.1339(2) 0.3410(4) 0.0501(12) Uani 1 1 d . . .
H4A H -0.3371 0.1349 0.3222 0.060 Uiso 1 1 calc R . .
H4B H -0.1755 0.1682 0.3642 0.060 Uiso 1 1 calc R . .
C5 C -0.1657(5) 0.11763(18) 0.2128(4) 0.0425(11) Uani 1 1 d . . .
H5 H -0.1748 0.1476 0.1542 0.051 Uiso 1 1 calc R . .
C6 C 0.0157(5) 0.09914(17) 0.2440(4) 0.0380(10) Uani 1 1 d . . .
H6A H 0.0207 0.0644 0.2774 0.046 Uiso 1 1 calc R . .
H6B H 0.0538 0.0989 0.1616 0.046 Uiso 1 1 calc R . .
C7 C 0.1315(5) 0.13217(16) 0.3467(4) 0.0348(9) Uani 1 1 d . . .
C8 C 0.1798(4) 0.11360(16) 0.4923(4) 0.0348(9) Uani 1 1 d . . .
C9 C 0.2901(5) 0.15359(16) 0.5824(4) 0.0378(10) Uani 1 1 d . . .
H9 H 0.3505 0.1377 0.6667 0.045 Uiso 1 1 calc R . .
C10 C 0.4125(5) 0.18036(18) 0.5164(4) 0.0444(11) Uani 1 1 d . . .
H10A H 0.4865 0.2022 0.5808 0.053 Uiso 1 1 calc R . .
H10B H 0.4797 0.1556 0.4829 0.053 Uiso 1 1 calc R . .
C11 C 0.3104(5) 0.21177(17) 0.4015(4) 0.0420(11) Uani 1 1 d . . .
H11 H 0.3850 0.2265 0.3503 0.050 Uiso 1 1 calc R . .
C12 C 0.1895(5) 0.17628(17) 0.3122(3) 0.0376(10) Uani 1 1 d . . .
C13 C 0.1952(6) 0.24488(17) 0.5957(4) 0.0473(11) Uani 1 1 d . . .
H13A H 0.2925 0.2558 0.6636 0.057 Uiso 1 1 calc R . .
H13B H 0.0992 0.2639 0.6079 0.057 Uiso 1 1 calc R . .
C14 C 0.2215(5) 0.25487(18) 0.4567(4) 0.0435(11) Uani 1 1 d . . .
C15 C 0.1738(7) 0.2973(2) 0.3910(5) 0.0634(14) Uani 1 1 d . . .
H15A H 0.1217 0.3226 0.4295 0.076 Uiso 1 1 calc R . .
H15B H 0.1921 0.3021 0.3058 0.076 Uiso 1 1 calc R . .
C16 C 0.2684(6) 0.06225(17) 0.5010(4) 0.0492(12) Uani 1 1 d . . .
H16A H 0.1906 0.0366 0.4580 0.074 Uiso 1 1 calc R . .
H16B H 0.3123 0.0533 0.5936 0.074 Uiso 1 1 calc R . .
H16C H 0.3582 0.0645 0.4567 0.074 Uiso 1 1 calc R . .
C17 C 0.0518(5) 0.07757(19) 0.6738(4) 0.0426(10) Uani 1 1 d . . .
C18 C 0.1560(7) 0.0694(2) 0.9089(4) 0.0662(15) Uani 1 1 d . . .
H18A H 0.0526 0.0623 0.9323 0.099 Uiso 1 1 calc R . .
H18B H 0.2294 0.0873 0.9814 0.099 Uiso 1 1 calc R . .
H18C H 0.2073 0.0380 0.8925 0.099 Uiso 1 1 calc R . .
C19 C 0.2503(5) 0.18669(17) 0.1010(4) 0.0393(10) Uani 1 1 d . . .
C20 C 0.1890(6) 0.20890(19) -0.0353(4) 0.0503(12) Uani 1 1 d . . .
H20A H 0.2620 0.1991 -0.0910 0.075 Uiso 1 1 calc R . .
H20B H 0.1870 0.2454 -0.0288 0.075 Uiso 1 1 calc R . .
H20C H 0.0783 0.1966 -0.0744 0.075 Uiso 1 1 calc R . .
C21 C -0.2864(5) 0.0784(2) 0.1409(4) 0.0515(12) Uani 1 1 d . . .
H21A H -0.2862 0.0494 0.1998 0.062 Uiso 1 1 calc R . .
H21B H -0.3981 0.0927 0.1183 0.062 Uiso 1 1 calc R . .
C22 C -0.3532(6) 0.0498(3) -0.0859(5) 0.0721(17) Uani 1 1 d D . .
O7 O -0.4691(12) 0.0832(4) -0.1158(9) 0.101(3) Uani 0.55 1 d PDU A 1
C23 C -0.3068(13) 0.0202(4) -0.1913(9) 0.066(3) Uani 0.65 1 d PU A 1
H23A H -0.3520 0.0360 -0.2768 0.098 Uiso 0.65 1 calc PR A 1
H23B H -0.3505 -0.0137 -0.1919 0.098 Uiso 0.65 1 calc PR A 1
H23C H -0.1873 0.0188 -0.1748 0.098 Uiso 0.65 1 calc PR A 1
O7' O -0.4917(11) 0.0422(4) -0.0761(9) 0.117(4) Uani 0.45 1 d PDU A 2
C23' C -0.307(3) 0.0504(9) -0.213(2) 0.078(6) Uani 0.35 1 d PU A 2
H23D H -0.3897 0.0326 -0.2788 0.118 Uiso 0.35 1 calc PR A 2
H23E H -0.2007 0.0339 -0.2025 0.118 Uiso 0.35 1 calc PR A 2
H23F H -0.2992 0.0850 -0.2408 0.118 Uiso 0.35 1 calc PR A 2

loop_
_atom_site_aniso_label
_atom_site_aniso_U_11
_atom_site_aniso_U_22
_atom_site_aniso_U_33
_atom_site_aniso_U_23
_atom_site_aniso_U_13
_atom_site_aniso_U_12
N1 0.051(2) 0.035(2) 0.0326(17) -0.0026(15) 0.0118(14) -0.0009(17)
O1 0.0524(18) 0.058(2) 0.0522(18) -0.0025(15) 0.0224(14) 0.0096(16)
O2 0.123(3) 0.049(2) 0.0456(19) -0.0004(17) 0.0170(18) -0.029(2)
O3 0.075(2) 0.044(2) 0.0308(15) -0.0012(13) 0.0059(13) -0.0031(16)
O4 0.0385(15) 0.049(2) 0.0334(14) 0.0022(13) 0.0079(11) -0.0014(13)
O5 0.0526(19) 0.076(3) 0.0492(18) 0.0081(16) 0.0146(15) 0.0186(18)
O6 0.0443(18) 0.107(3) 0.0420(17) -0.0283(18) 0.0025(14) -0.0125(18)
C1 0.045(2) 0.047(3) 0.0256(19) -0.0001(18) 0.0091(17) 0.003(2)
C2 0.043(2) 0.039(3) 0.0281(18) -0.0022(17) 0.0093(16) 0.0005(19)
C3 0.041(2) 0.060(3) 0.037(2) -0.007(2) 0.0156(17) -0.006(2)
C4 0.038(2) 0.069(4) 0.041(2) -0.006(2) 0.0045(18) 0.005(2)
C5 0.042(2) 0.051(3) 0.032(2) -0.0017(19) 0.0053(17) -0.002(2)
C6 0.043(2) 0.043(3) 0.0307(19) -0.0045(18) 0.0132(16) -0.005(2)
C7 0.034(2) 0.042(3) 0.0285(18) -0.0056(18) 0.0086(15) -0.0015(19)
C8 0.034(2) 0.038(3) 0.0329(19) -0.0025(17) 0.0094(16) -0.0006(18)
C9 0.042(2) 0.042(3) 0.0266(19) -0.0022(17) 0.0041(16) 0.0050(19)
C10 0.036(2) 0.056(3) 0.039(2) -0.008(2) 0.0034(17) -0.010(2)
C11 0.043(2) 0.048(3) 0.036(2) -0.003(2) 0.0122(18) -0.016(2)
C12 0.040(2) 0.047(3) 0.0250(18) -0.0019(18) 0.0071(16) 0.000(2)
C13 0.065(3) 0.035(3) 0.043(2) -0.009(2) 0.016(2) -0.003(2)
C14 0.050(2) 0.042(3) 0.034(2) -0.003(2) 0.0023(17) -0.012(2)
C15 0.091(4) 0.051(4) 0.043(3) -0.003(2) 0.007(2) -0.009(3)
C16 0.053(3) 0.043(3) 0.050(3) -0.004(2) 0.011(2) 0.007(2)
C17 0.051(3) 0.042(3) 0.037(2) -0.005(2) 0.0155(18) -0.007(2)
C18 0.090(4) 0.070(4) 0.033(2) 0.008(2) 0.005(2) 0.001(3)
C19 0.041(2) 0.037(3) 0.040(2) -0.0053(19) 0.0106(18) -0.004(2)
C20 0.062(3) 0.053(3) 0.035(2) -0.001(2) 0.0102(19) -0.001(2)
C21 0.046(2) 0.068(4) 0.041(2) -0.008(2) 0.0105(19) 0.002(2)
C22 0.041(3) 0.104(5) 0.063(3) -0.026(3) -0.004(2) 0.013(3)
O7 0.115(6) 0.085(6) 0.093(5) 0.015(5) 0.007(4) -0.002(5)
C23 0.074(5) 0.077(7) 0.047(4) -0.015(5) 0.018(4) -0.012(5)
O7' 0.060(5) 0.178(9) 0.112(7) -0.089(7) 0.021(5) -0.040(6)
C23' 0.080(9) 0.089(10) 0.060(8) -0.015(8) 0.006(7) 0.002(9)

loop_
_atom_type_symbol
_atom_type_description
_atom_type_scat_dispersion_real
_atom_type_scat_dispersion_imag
_atom_type_scat_source
C C 0.0033 0.0016 'International Tables Vol C Tables 4.2.6.8 and 6.1.1.4'
H H 0.0000 0.0000 'International Tables Vol C Tables 4.2.6.8 and 6.1.1.4'
N N 0.0061 0.0033 'International Tables Vol C Tables 4.2.6.8 and 6.1.1.4'
O O 0.0106 0.0060 'International Tables Vol C Tables 4.2.6.8 and 6.1.1.4'

loop_
_geom_angle_atom_site_label_1
_geom_angle_atom_site_label_2
_geom_angle_atom_site_label_3
_geom_angle
C1 N1 C9 113.5(4)
C1 N1 C13 123.2(4)
C9 N1 C13 119.6(3)
C17 O3 C18 116.5(4)
C19 O4 C12 116.0(3)
C22 O6 C21 122.0(4)
O1 C1 N1 126.7(4)
O1 C1 C2 124.8(4)
N1 C1 C2 108.4(3)
C17 C2 C3 106.9(3)
C17 C2 C1 110.6(3)
C3 C2 C1 109.9(3)
C17 C2 C8 108.9(3)
C3 C2 C8 118.9(3)
C1 C2 C8 101.5(3)
C4 C3 C2 115.9(4)
C4 C3 H3A 108.3
C2 C3 H3A 108.3
C4 C3 H3B 108.3
C2 C3 H3B 108.3
H3A C3 H3B 107.4
C5 C4 C3 114.9(4)
C5 C4 H4A 108.5
C3 C4 H4A 108.5
C5 C4 H4B 108.5
C3 C4 H4B 108.5
H4A C4 H4B 107.5
C21 C5 C4 109.1(3)
C21 C5 C6 112.7(4)
C4 C5 C6 111.3(3)
C21 C5 H5 107.9
C4 C5 H5 107.9
C6 C5 H5 107.9
C7 C6 C5 112.6(3)
C7 C6 H6A 109.1
C5 C6 H6A 109.1
C7 C6 H6B 109.1
C5 C6 H6B 109.1
H6A C6 H6B 107.8
C12 C7 C6 121.3(3)
C12 C7 C8 120.7(3)
C6 C7 C8 118.0(4)
C16 C8 C7 110.2(3)
C16 C8 C9 111.2(3)
C7 C8 C9 110.2(3)
C16 C8 C2 114.0(3)
C7 C8 C2 110.2(3)
C9 C8 C2 100.8(3)
N1 C9 C10 110.2(4)
N1 C9 C8 102.9(3)
C10 C9 C8 114.1(3)
N1 C9 H9 109.8
C10 C9 H9 109.8
C8 C9 H9 109.8
C11 C10 C9 107.1(3)
C11 C10 H10A 110.3
C9 C10 H10A 110.3
C11 C10 H10B 110.3
C9 C10 H10B 110.3
H10A C10 H10B 108.6
C12 C11 C10 107.4(4)
C12 C11 C14 112.1(3)
C10 C11 C14 110.0(3)
C12 C11 H11 109.1
C10 C11 H11 109.1
C14 C11 H11 109.1
C7 C12 O4 119.4(3)
C7 C12 C11 127.2(3)
O4 C12 C11 113.4(3)
N1 C13 C14 108.6(3)
N1 C13 H13A 110.0
C14 C13 H13A 110.0
N1 C13 H13B 110.0
C14 C13 H13B 110.0
H13A C13 H13B 108.3
C15 C14 C13 122.4(4)
C15 C14 C11 123.3(4)
C13 C14 C11 114.3(4)
C14 C15 H15A 120.0
C14 C15 H15B 120.0
H15A C15 H15B 120.0
C8 C16 H16A 109.5
C8 C16 H16B 109.5
H16A C16 H16B 109.5
C8 C16 H16C 109.5
H16A C16 H16C 109.5
H16B C16 H16C 109.5
O2 C17 O3 123.1(4)
O2 C17 C2 124.3(4)
O3 C17 C2 112.6(4)
O3 C18 H18A 109.5
O3 C18 H18B 109.5
H18A C18 H18B 109.5
O3 C18 H18C 109.5
H18A C18 H18C 109.5
H18B C18 H18C 109.5
O5 C19 O4 122.4(4)
O5 C19 C20 126.1(4)
O4 C19 C20 111.5(4)
C19 C20 H20A 109.5
C19 C20 H20B 109.5
H20A C20 H20B 109.5
C19 C20 H20C 109.5
H20A C20 H20C 109.5
H20B C20 H20C 109.5
O6 C21 C5 111.0(3)
O6 C21 H21A 109.4
C5 C21 H21A 109.4
O6 C21 H21B 109.4
C5 C21 H21B 109.4
H21A C21 H21B 108.0
O7' C22 O6 118.3(6)
O7' C22 O7 57.0(6)
O6 C22 O7 112.3(6)
O7' C22 C23' 123.4(10)
O6 C22 C23' 118.1(10)
O7 C22 C23' 97.1(11)
O7' C22 C23 113.9(7)
O6 C22 C23 119.8(6)
O7 C22 C23 120.2(7)
C23' C22 C23 33.0(9)
C22 C23 H23A 109.5
C22 C23 H23B 109.5
C22 C23 H23C 109.5
C22 C23' H23D 109.5
C22 C23' H23E 109.5
H23D C23' H23E 109.5
C22 C23' H23F 109.5
H23D C23' H23F 109.5
H23E C23' H23F 109.5

loop_
_geom_bond_atom_site_label_1
_geom_bond_atom_site_label_2
_geom_bond_distance
N1 C1 1.340(5)
N1 C9 1.464(5)
N1 C13 1.469(5)
O1 C1 1.218(5)
O2 C17 1.197(5)
O3 C17 1.329(5)
O3 C18 1.450(5)
O4 C19 1.358(5)
O4 C12 1.418(4)
O5 C19 1.188(5)
O6 C22 1.272(5)
O6 C21 1.446(5)
C1 C2 1.549(6)
C2 C17 1.518(6)
C2 C3 1.540(5)
C2 C8 1.596(5)
C3 C4 1.537(6)
C3 H3A 0.9700
C3 H3B 0.9700
C4 C5 1.532(5)
C4 H4A 0.9700
C4 H4B 0.9700
C5 C21 1.496(6)
C5 C6 1.533(5)
C5 H5 0.9800
C6 C7 1.512(5)
C6 H6A 0.9700
C6 H6B 0.9700
C7 C12 1.333(6)
C7 C8 1.529(5)
C8 C16 1.526(6)
C8 C9 1.541(5)
C9 C10 1.518(6)
C9 H9 0.9800
C10 C11 1.515(6)
C10 H10A 0.9700
C10 H10B 0.9700
C11 C12 1.503(6)
C11 C14 1.529(6)
C11 H11 0.9800
C13 C14 1.516(6)
C13 H13A 0.9700
C13 H13B 0.9700
C14 C15 1.311(7)
C15 H15A 0.9300
C15 H15B 0.9300
C16 H16A 0.9600
C16 H16B 0.9600
C16 H16C 0.9600
C18 H18A 0.9600
C18 H18B 0.9600
C18 H18C 0.9600
C19 C20 1.485(6)
C20 H20A 0.9600
C20 H20B 0.9600
C20 H20C 0.9600
C21 H21A 0.9700
C21 H21B 0.9700
C22 O7' 1.188(9)
C22 O7 1.278(9)
C22 C23' 1.44(2)
C22 C23 1.456(11)
C23 H23A 0.9600
C23 H23B 0.9600
C23 H23C 0.9600
C23' H23D 0.9600
C23' H23E 0.9600
C23' H23F 0.9600

loop_
_geom_torsion_atom_site_label_1
_geom_torsion_atom_site_label_2
_geom_torsion_atom_site_label_3
_geom_torsion_atom_site_label_4
_geom_torsion
C9 N1 C1 O1 178.8(4)
C13 N1 C1 O1 -22.9(6)
C9 N1 C1 C2 -4.2(4)
C13 N1 C1 C2 154.0(3)
O1 C1 C2 C17 -85.7(5)
N1 C1 C2 C17 97.2(4)
O1 C1 C2 C3 32.0(5)
N1 C1 C2 C3 -145.0(3)
O1 C1 C2 C8 158.8(4)
N1 C1 C2 C8 -18.3(4)
C17 C2 C3 C4 174.9(3)
C1 C2 C3 C4 54.9(4)
C8 C2 C3 C4 -61.4(5)
C2 C3 C4 C5 90.3(5)
C3 C4 C5 C21 84.4(5)
C3 C4 C5 C6 -40.6(5)
C21 C5 C6 C7 -164.8(3)
C4 C5 C6 C7 -41.9(5)
C5 C6 C7 C12 -80.1(5)
C5 C6 C7 C8 99.5(4)
C12 C7 C8 C16 -120.4(4)
C6 C7 C8 C16 60.0(4)
C12 C7 C8 C9 2.6(5)
C6 C7 C8 C9 -177.0(3)
C12 C7 C8 C2 113.0(4)
C6 C7 C8 C2 -66.7(4)
C17 C2 C8 C16 34.2(4)
C3 C2 C8 C16 -88.5(4)
C1 C2 C8 C16 151.0(3)
C17 C2 C8 C7 158.7(3)
C3 C2 C8 C7 36.1(5)
C1 C2 C8 C7 -84.5(4)
C17 C2 C8 C9 -84.9(4)
C3 C2 C8 C9 152.4(4)
C1 C2 C8 C9 31.8(3)
C1 N1 C9 C10 147.9(3)
C13 N1 C9 C10 -11.3(4)
C1 N1 C9 C8 25.8(4)
C13 N1 C9 C8 -133.3(3)
C16 C8 C9 N1 -155.6(3)
C7 C8 C9 N1 81.9(3)
C2 C8 C9 N1 -34.4(4)
C16 C8 C9 C10 85.0(4)
C7 C8 C9 C10 -37.5(4)
C2 C8 C9 C10 -153.8(3)
N1 C9 C10 C11 -49.0(4)
C8 C9 C10 C11 66.2(4)
C9 C10 C11 C12 -55.4(4)
C9 C10 C11 C14 66.8(4)
C6 C7 C12 O4 1.6(6)
C8 C7 C12 O4 -178.0(3)
C6 C7 C12 C11 -177.2(4)
C8 C7 C12 C11 3.2(6)
C19 O4 C12 C7 -102.3(4)
C19 O4 C12 C11 76.7(4)
C10 C11 C12 C7 24.5(6)
C14 C11 C12 C7 -96.3(5)
C10 C11 C12 O4 -154.3(3)
C14 C11 C12 O4 84.8(4)
C1 N1 C13 C14 -103.0(4)
C9 N1 C13 C14 54.0(5)
N1 C13 C14 C15 147.7(4)
N1 C13 C14 C11 -33.3(5)
C12 C11 C14 C15 -85.1(5)
C10 C11 C14 C15 155.5(4)
C12 C11 C14 C13 95.9(4)
C10 C11 C14 C13 -23.5(5)
C18 O3 C17 O2 -1.0(6)
C18 O3 C17 C2 178.8(4)
C3 C2 C17 O2 38.8(6)
C1 C2 C17 O2 158.4(4)
C8 C2 C17 O2 -90.8(5)
C3 C2 C17 O3 -140.9(4)
C1 C2 C17 O3 -21.3(5)
C8 C2 C17 O3 89.4(4)
C12 O4 C19 O5 4.4(6)
C12 O4 C19 C20 -176.1(4)
C22 O6 C21 C5 -145.1(5)
C4 C5 C21 O6 -179.5(4)
C6 C5 C21 O6 -55.3(5)
C21 O6 C22 O7' -15.9(11)
C21 O6 C22 O7 47.4(9)
C21 O6 C22 C23' 159.1(12)
C21 O6 C22 C23 -163.1(7)
